data_4108228
loop_
_publ_author_name
'Holger Braunschweig'
'Martin Kaupp'
'Christopher J. Adams'
'Thomas Kupfer'
'Krzysztof Radacki'
'Sandra Schinzel'

_publ_contact_author_address
; Institut fuer Anorganische Chemie
Universitaet Wuerzburg
Am Hubland
97074 Wuerzburg, Germany
;
_publ_contact_author_email H.Braunschweig@mail.uni-wuerzburg.de
_publ_contact_author_fax +49-931-8884623
_publ_contact_author_name 'Prof. Dr. Holger Braunschweig'
_publ_contact_author_phone +49-931-8885260
_publ_section_title
;
 Synthesis, Reactivity, and Electronic Structure of [n]Vanadoarenophanes:
 An Experimental and Theoretical Study
;
_journal_name_full 'Journal of the American Chemical Society'
_journal_page_first 11376
_journal_page_last 11393
_journal_paper_doi 10.1021/ja802034p
_journal_volume 130
_journal_year 2008
_chemical_formula_moiety 'C20 H28 B2 N2 V'
_chemical_formula_sum 'C20 H28 B2 N2 V'
_chemical_formula_weight 369.00
_chemical_name_common
;
?
;
_chemical_name_systematic
; 
?
;
_space_group_IT_number 14
_symmetry_cell_setting monoclinic
_symmetry_space_group_name_Hall '-P 2ybc'
_symmetry_space_group_name_H-M 'P 1 21/c 1'
_atom_sites_solution_hydrogens geom
_atom_sites_solution_primary direct
_atom_sites_solution_secondary difmap
_audit_creation_method SHELXL-97
_cell_angle_alpha 90.00
_cell_angle_beta 90.00
_cell_angle_gamma 90.00
_cell_formula_units_Z 4
_cell_length_a 9.6364(7)
_cell_length_b 11.5492(8)
_cell_length_c 16.9744(12)
_cell_measurement_reflns_used 9962
_cell_measurement_temperature 100(2)
_cell_measurement_theta_max 26.05
_cell_measurement_theta_min 2.40
_cell_volume 1889.1(2)
_computing_cell_refinement 'Saint+ ver. 7.12A (Bruker AXS)'
_computing_data_collection 'APEX2 ver. 1.0-27 (Bruker AXS)'
_computing_data_reduction 'Saint+ ver. 7.12A (Bruker AXS)'
_computing_molecular_graphics 'XP ver. 5.1 (Bruker AXS, 1998)'
_computing_publication_material 'SHELXL-97 (Sheldrick, 1997)'
_computing_structure_refinement 'SHELXL-97 (Sheldrick, 1997)'
_computing_structure_solution 'SHELXS-97 (Sheldrick, 1990)'
_diffrn_ambient_temperature 100(2)
_diffrn_measured_fraction_theta_full 0.992
_diffrn_measured_fraction_theta_max 0.992
_diffrn_measurement_device_type 'CCD area detector'
_diffrn_measurement_method 'phi and omega scans'
_diffrn_radiation_monochromator 'multi-layer mirror'
_diffrn_radiation_source 'rotating anode'
_diffrn_radiation_type MoK\a
_diffrn_radiation_wavelength 0.71073
_diffrn_reflns_av_R_equivalents 0.0498
_diffrn_reflns_av_sigmaI/netI 0.0292
_diffrn_reflns_limit_h_max 11
_diffrn_reflns_limit_h_min -11
_diffrn_reflns_limit_k_max 14
_diffrn_reflns_limit_k_min -14
_diffrn_reflns_limit_l_max 20
_diffrn_reflns_limit_l_min -20
_diffrn_reflns_number 54349
_diffrn_reflns_theta_full 26.00
_diffrn_reflns_theta_max 26.05
_diffrn_reflns_theta_min 1.20
_exptl_absorpt_coefficient_mu 0.529
_exptl_absorpt_correction_T_max 0.9296
_exptl_absorpt_correction_T_min 0.8924
_exptl_absorpt_correction_type multi-scan
_exptl_absorpt_process_details 'Sadabs 2004/1 (Brucker Nonius 2004)'
_exptl_crystal_colour red
_exptl_crystal_density_diffrn 1.297
_exptl_crystal_description block
_exptl_crystal_F_000 780
_exptl_crystal_size_max 0.22
_exptl_crystal_size_mid 0.16
_exptl_crystal_size_min 0.14
_refine_diff_density_max 0.444
_refine_diff_density_min -0.373
_refine_diff_density_rms 0.054
_refine_ls_extinction_method none
_refine_ls_goodness_of_fit_ref 1.067
_refine_ls_hydrogen_treatment constr
_refine_ls_matrix_type full
_refine_ls_number_parameters 229
_refine_ls_number_reflns 3703
_refine_ls_number_restraints 0
_refine_ls_restrained_S_all 1.067
_refine_ls_R_factor_all 0.0335
_refine_ls_R_factor_gt 0.0323
_refine_ls_shift/su_max 0.001
_refine_ls_shift/su_mean 0.000
_refine_ls_structure_factor_coef Fsqd
_refine_ls_weighting_details 'calc w=1/[\s^2^(Fo^2^)+(0.0596P)^2^+0.5110P] where P=(Fo^2^+2Fc^2^)/3'
_refine_ls_weighting_scheme calc
_refine_ls_wR_factor_gt 0.0874
_refine_ls_wR_factor_ref 0.0886
_reflns_number_gt 3597
_reflns_number_total 3703
_reflns_threshold_expression >2sigma(I)
_cod_data_source_file ja802034p-file002.cif
_cod_data_source_block Cu022
_cod_original_sg_symbol_Hall '-P 2ybc '
_cod_database_code 4108228

loop_
_symmetry_equiv_pos_as_xyz
'x, y, z'
'-x, y+1/2, -z+1/2'
'-x, -y, -z'
'x, -y-1/2, z-1/2'

loop_
_atom_site_label
_atom_site_type_symbol
_atom_site_fract_x
_atom_site_fract_y
_atom_site_fract_z
_atom_site_U_iso_or_equiv
_atom_site_adp_type
_atom_site_occupancy
_atom_site_symmetry_multiplicity
_atom_site_calc_flag
_atom_site_refinement_flags
V1 V 0.37741(5) 0.33633(2) 0.869163(19) 0.01354(10) Uani 1 1 d .
C11 C 0.54886(19) 0.24108(17) 0.92608(10) 0.0150(4) Uani 1 1 d .
C12 C 0.4498(2) 0.16103(16) 0.89518(14) 0.0172(4) Uani 1 1 d .
H12A H 0.4802 0.1012 0.8608 0.021 Uiso 1 1 calc R
C13 C 0.3065(2) 0.16900(16) 0.91476(14) 0.0214(5) Uani 1 1 d .
H13A H 0.2419 0.1158 0.8929 0.026 Uiso 1 1 calc R
C14 C 0.2607(2) 0.25677(19) 0.96699(12) 0.0232(4) Uani 1 1 d .
H14A H 0.1655 0.2614 0.9811 0.028 Uiso 1 1 calc R
C15 C 0.3557(2) 0.33697(16) 0.99801(12) 0.0203(5) Uani 1 1 d .
H15A H 0.3244 0.3956 1.0330 0.024 Uiso 1 1 calc R
C16 C 0.4987(2) 0.33081(15) 0.97737(11) 0.0161(4) Uani 1 1 d .
H16A H 0.5616 0.3866 0.9977 0.019 Uiso 1 1 calc R
C21 C 0.5024(2) 0.40939(16) 0.77300(10) 0.0150(4) Uani 1 1 d .
C22 C 0.4036(2) 0.32846(16) 0.74207(12) 0.0176(4) Uani 1 1 d .
H22A H 0.4353 0.2666 0.7098 0.021 Uiso 1 1 calc R
C23 C 0.2595(2) 0.33859(17) 0.75852(13) 0.0199(4) Uani 1 1 d .
H23A H 0.1961 0.2840 0.7371 0.024 Uiso 1 1 calc R
C24 C 0.2105(2) 0.42927(17) 0.80640(11) 0.0196(4) Uani 1 1 d .
H24A H 0.1142 0.4357 0.8176 0.024 Uiso 1 1 calc R
C25 C 0.3058(2) 0.51149(17) 0.83799(11) 0.0184(4) Uani 1 1 d .
H25A H 0.2729 0.5735 0.8697 0.022 Uiso 1 1 calc R
C26 C 0.4499(2) 0.50065(16) 0.82209(11) 0.0156(4) Uani 1 1 d .
H26A H 0.5128 0.5549 0.8444 0.019 Uiso 1 1 calc R
N1 N 0.78248(18) 0.13802(15) 0.89831(10) 0.0160(3) Uani 1 1 d .
B1 B 0.7071(2) 0.24091(19) 0.90461(12) 0.0140(4) Uani 1 1 d .
C1 C 0.7324(2) 0.02237(16) 0.91844(12) 0.0201(4) Uani 1 1 d .
H1A H 0.6357 0.0272 0.9359 0.030 Uiso 1 1 calc R
H1B H 0.7896 -0.0098 0.9609 0.030 Uiso 1 1 calc R
H1C H 0.7384 -0.0278 0.8720 0.030 Uiso 1 1 calc R
N2 N 0.72375(19) 0.36049(15) 0.69228(9) 0.0170(3) Uani 1 1 d .
B2 B 0.6649(2) 0.39707(18) 0.76382(12) 0.0150(4) Uani 1 1 d .
C2 C 0.9261(2) 0.1338(2) 0.87249(15) 0.0249(5) Uani 1 1 d .
H2A H 0.9570 0.2119 0.8582 0.037 Uiso 1 1 calc R
H2B H 0.9339 0.0827 0.8266 0.037 Uiso 1 1 calc R
H2C H 0.9842 0.1039 0.9153 0.037 Uiso 1 1 calc R
C3 C 0.8713(3) 0.33335(17) 0.68467(12) 0.0241(4) Uani 1 1 d .
H3A H 0.9180 0.3475 0.7350 0.036 Uiso 1 1 calc R
H3B H 0.9126 0.3825 0.6439 0.036 Uiso 1 1 calc R
H3C H 0.8823 0.2518 0.6700 0.036 Uiso 1 1 calc R
C4 C 0.6500(2) 0.34288(16) 0.61825(11) 0.0213(5) Uani 1 1 d .
H4A H 0.5519 0.3629 0.6252 0.032 Uiso 1 1 calc R
H4B H 0.6578 0.2616 0.6024 0.032 Uiso 1 1 calc R
H4C H 0.6907 0.3923 0.5774 0.032 Uiso 1 1 calc R
C5 C 0.8832(2) 0.39063(16) 0.96440(11) 0.0186(4) Uani 1 1 d .
H5A H 0.9744 0.4110 0.9430 0.028 Uiso 1 1 calc R
H5B H 0.8922 0.3235 0.9993 0.028 Uiso 1 1 calc R
H5C H 0.8460 0.4564 0.9942 0.028 Uiso 1 1 calc R
C6 C 0.8353(2) 0.54851(17) 0.82671(12) 0.0202(4) Uani 1 1 d .
H6A H 0.8999 0.5593 0.8707 0.030 Uiso 1 1 calc R
H6B H 0.7655 0.6103 0.8275 0.030 Uiso 1 1 calc R
H6C H 0.8864 0.5512 0.7769 0.030 Uiso 1 1 calc R
C7 C 0.7847(2) 0.36118(17) 0.89689(11) 0.0147(4) Uani 1 1 d .
C8 C 0.7639(2) 0.43202(16) 0.83467(11) 0.0154(4) Uani 1 1 d .

loop_
_atom_site_aniso_label
_atom_site_aniso_U_11
_atom_site_aniso_U_22
_atom_site_aniso_U_33
_atom_site_aniso_U_23
_atom_site_aniso_U_13
_atom_site_aniso_U_12
V1 0.01460(16) 0.01268(16) 0.01334(16) 0.00113(11) 0.00055(17) 0.00059(12)
C11 0.0187(9) 0.0143(9) 0.0120(8) 0.0037(7) 0.0006(7) 0.0014(7)
C12 0.0170(10) 0.0121(9) 0.0224(10) 0.0033(7) 0.0010(9) -0.0001(6)
C13 0.0183(11) 0.0161(10) 0.0298(12) 0.0074(8) -0.0003(9) -0.0016(7)
C14 0.0171(9) 0.0271(11) 0.0254(10) 0.0117(8) 0.0068(8) 0.0016(8)
C15 0.0225(12) 0.0248(10) 0.0135(9) 0.0046(7) 0.0066(8) 0.0085(8)
C16 0.0186(10) 0.0184(10) 0.0112(9) 0.0020(7) 0.0007(8) 0.0024(7)
C21 0.0220(10) 0.0143(9) 0.0088(8) 0.0019(6) -0.0013(7) 0.0004(7)
C22 0.0224(12) 0.0176(9) 0.0129(9) -0.0018(7) -0.0001(8) 0.0021(7)
C23 0.0197(11) 0.0228(11) 0.0171(10) -0.0011(7) -0.0049(8) -0.0019(7)
C24 0.0193(9) 0.0197(10) 0.0198(10) 0.0041(8) -0.0007(8) 0.0037(8)
C25 0.0249(11) 0.0143(9) 0.0160(9) -0.0004(7) -0.0001(8) 0.0045(8)
C26 0.0216(10) 0.0115(8) 0.0137(8) 0.0010(7) -0.0007(7) 0.0000(7)
N1 0.0186(8) 0.0139(7) 0.0155(7) -0.0010(6) 0.0024(7) 0.0011(6)
B1 0.0193(10) 0.0153(10) 0.0073(8) -0.0003(8) 0.0001(8) -0.0008(8)
C1 0.0256(10) 0.0142(9) 0.0206(9) -0.0008(7) 0.0033(8) 0.0022(8)
N2 0.0229(9) 0.0159(7) 0.0123(7) 0.0002(6) 0.0028(7) 0.0007(7)
B2 0.0213(11) 0.0116(9) 0.0120(9) 0.0016(7) 0.0031(8) -0.0029(8)
C2 0.0217(10) 0.0214(10) 0.0318(11) -0.0018(10) 0.0063(9) 0.0022(8)
C3 0.0238(11) 0.0275(11) 0.0211(10) -0.0062(8) 0.0082(10) -0.0039(8)
C4 0.0296(12) 0.0223(10) 0.0120(9) -0.0009(7) 0.0017(8) 0.0011(8)
C5 0.0166(9) 0.0210(9) 0.0181(9) -0.0034(7) -0.0018(8) 0.0001(8)
C6 0.0221(10) 0.0169(9) 0.0217(10) -0.0005(8) 0.0050(8) -0.0037(8)
C7 0.0145(9) 0.0154(8) 0.0142(8) -0.0043(7) 0.0029(8) 0.0012(7)
C8 0.0159(9) 0.0143(9) 0.0160(8) -0.0024(7) 0.0036(7) -0.0017(7)

loop_
_atom_type_symbol
_atom_type_description
_atom_type_scat_dispersion_real
_atom_type_scat_dispersion_imag
_atom_type_scat_source
C C 0.0033 0.0016 'International Tables Vol C Tables 4.2.6.8 and 6.1.1.4'
H H 0.0000 0.0000 'International Tables Vol C Tables 4.2.6.8 and 6.1.1.4'
B B 0.0013 0.0007 'International Tables Vol C Tables 4.2.6.8 and 6.1.1.4'
N N 0.0061 0.0033 'International Tables Vol C Tables 4.2.6.8 and 6.1.1.4'
V V 0.3005 0.5294 'International Tables Vol C Tables 4.2.6.8 and 6.1.1.4'

loop_
_geom_angle_atom_site_label_1
_geom_angle_atom_site_label_2
_geom_angle_atom_site_label_3
_geom_angle
C22 V1 C26 68.56(7)
C22 V1 C16 140.65(8)
C26 V1 C16 99.39(7)
C22 V1 C12 97.16(8)
C26 V1 C12 141.25(7)
C16 V1 C12 68.37(8)
C22 V1 C13 110.48(8)
C26 V1 C13 178.88(8)
C16 V1 C13 81.00(8)
C12 V1 C13 37.94(8)
C22 V1 C23 37.97(8)
C26 V1 C23 80.88(7)
C16 V1 C23 178.37(8)
C12 V1 C23 110.42(8)
C13 V1 C23 98.70(8)
C22 V1 C21 38.28(7)
C26 V1 C21 38.34(7)
C16 V1 C21 110.10(8)
C12 V1 C21 109.32(8)
C13 V1 C21 140.54(8)
C23 V1 C21 69.12(8)
C22 V1 C15 177.48(7)
C26 V1 C15 113.17(7)
C16 V1 C15 37.96(8)
C12 V1 C15 80.35(8)
C13 V1 C15 67.77(8)
C23 V1 C15 143.36(9)
C21 V1 C15 142.23(8)
C22 V1 C25 80.58(7)
C26 V1 C25 37.88(7)
C16 V1 C25 113.44(7)
C12 V1 C25 177.74(8)
C13 V1 C25 142.89(8)
C23 V1 C25 67.74(7)
C21 V1 C25 68.93(7)
C15 V1 C25 101.91(7)
C22 V1 C14 142.08(8)
C26 V1 C14 143.51(8)
C16 V1 C14 68.07(8)
C12 V1 C14 67.97(8)
C13 V1 C14 37.60(9)
C23 V1 C14 112.65(8)
C21 V1 C14 177.06(7)
C15 V1 C14 37.21(8)
C25 V1 C14 113.81(8)
C22 V1 C11 109.05(8)
C26 V1 C11 110.81(7)
C16 V1 C11 38.26(7)
C12 V1 C11 37.95(8)
C13 V1 C11 68.85(8)
C23 V1 C11 140.15(7)
C21 V1 C11 96.10(7)
C15 V1 C11 68.73(7)
C25 V1 C11 142.91(8)
C14 V1 C11 81.06(7)
C22 V1 C24 68.05(8)
C26 V1 C24 68.44(8)
C16 V1 C24 144.30(7)
C12 V1 C24 141.26(8)
C13 V1 C24 111.84(8)
C23 V1 C24 37.28(7)
C21 V1 C24 81.62(7)
C15 V1 C24 114.17(8)
C25 V1 C24 37.72(8)
C14 V1 C24 101.20(8)
C11 V1 C24 177.10(7)
C12 C11 C16 117.65(17)
C12 C11 B1 124.32(18)
C16 C11 B1 117.97(18)
C12 C11 V1 70.22(11)
C16 C11 V1 69.75(11)
B1 C11 V1 128.81(13)
C13 C12 C11 121.38(19)
C13 C12 V1 71.21(11)
C11 C12 V1 71.83(11)
C13 C12 H12A 119.3
C11 C12 H12A 119.3
V1 C12 H12A 130.4
C14 C13 C12 119.6(2)
C14 C13 V1 71.77(11)
C12 C13 V1 70.86(11)
C14 C13 H13A 120.2
C12 C13 H13A 120.2
V1 C13 H13A 129.6
C15 C14 C13 120.20(19)
C15 C14 V1 71.05(11)
C13 C14 V1 70.63(12)
C15 C14 H14A 119.9
C13 C14 H14A 119.9
V1 C14 H14A 131.2
C14 C15 C16 120.37(18)
C14 C15 V1 71.74(12)
C16 C15 V1 70.29(11)
C14 C15 H15A 119.8
C16 C15 H15A 119.8
V1 C15 H15A 130.9
C15 C16 C11 120.72(18)
C15 C16 V1 71.75(12)
C11 C16 V1 71.99(11)
C15 C16 H16A 119.6
C11 C16 H16A 119.6
V1 C16 H16A 129.0
C22 C21 C26 117.22(18)
C22 C21 B2 124.26(17)
C26 C21 B2 118.20(17)
C22 C21 V1 69.99(11)
C26 C21 V1 69.97(10)
B2 C21 V1 125.59(13)
C23 C22 C21 121.53(18)
C23 C22 V1 71.82(12)
C21 C22 V1 71.73(11)
C23 C22 H22A 119.2
C21 C22 H22A 119.2
V1 C22 H22A 129.8
C24 C23 C22 120.19(19)
C24 C23 V1 71.86(12)
C22 C23 V1 70.21(12)
C24 C23 H23A 119.9
C22 C23 H23A 119.9
V1 C23 H23A 130.7
C23 C24 C25 119.76(19)
C23 C24 V1 70.86(12)
C25 C24 V1 70.91(11)
C23 C24 H24A 120.1
C25 C24 H24A 120.1
V1 C24 H24A 130.7
C26 C25 C24 119.98(18)
C26 C25 V1 70.01(11)
C24 C25 V1 71.37(11)
C26 C25 H25A 120.0
C24 C25 H25A 120.0
V1 C25 H25A 131.4
C25 C26 C21 121.30(18)
C25 C26 V1 72.12(11)
C21 C26 V1 71.69(11)
C25 C26 H26A 119.4
C21 C26 H26A 119.4
V1 C26 H26A 129.3
B1 N1 C2 123.19(18)
B1 N1 C1 126.02(17)
C2 N1 C1 110.77(17)
N1 B1 C11 121.66(18)
N1 B1 C7 119.60(17)
C11 B1 C7 118.55(18)
N1 C1 H1A 109.5
N1 C1 H1B 109.5
H1A C1 H1B 109.5
N1 C1 H1C 109.5
H1A C1 H1C 109.5
H1B C1 H1C 109.5
B2 N2 C4 126.14(18)
B2 N2 C3 122.25(18)
C4 N2 C3 111.60(16)
N2 B2 C21 120.83(18)
N2 B2 C8 119.24(18)
C21 B2 C8 119.87(16)
N1 C2 H2A 109.5
N1 C2 H2B 109.5
H2A C2 H2B 109.5
N1 C2 H2C 109.5
H2A C2 H2C 109.5
H2B C2 H2C 109.5
N2 C3 H3A 109.5
N2 C3 H3B 109.5
H3A C3 H3B 109.5
N2 C3 H3C 109.5
H3A C3 H3C 109.5
H3B C3 H3C 109.5
N2 C4 H4A 109.5
N2 C4 H4B 109.5
H4A C4 H4B 109.5
N2 C4 H4C 109.5
H4A C4 H4C 109.5
H4B C4 H4C 109.5
C7 C5 H5A 109.5
C7 C5 H5B 109.5
H5A C5 H5B 109.5
C7 C5 H5C 109.5
H5A C5 H5C 109.5
H5B C5 H5C 109.5
C8 C6 H6A 109.5
C8 C6 H6B 109.5
H6A C6 H6B 109.5
C8 C6 H6C 109.5
H6A C6 H6C 109.5
H6B C6 H6C 109.5
C8 C7 C5 122.99(18)
C8 C7 B1 121.71(17)
C5 C7 B1 115.30(16)
C7 C8 C6 122.63(18)
C7 C8 B2 121.85(17)
C6 C8 B2 115.50(16)

loop_
_geom_bond_atom_site_label_1
_geom_bond_atom_site_label_2
_geom_bond_distance
V1 C22 2.174(2)
V1 C26 2.1743(19)
V1 C16 2.178(2)
V1 C12 2.1865(19)
V1 C13 2.1910(19)
V1 C23 2.195(2)
V1 C21 2.1970(19)
V1 C15 2.197(2)
V1 C25 2.2020(19)
V1 C14 2.2060(19)
V1 C11 2.2076(19)
V1 C24 2.208(2)
C11 C12 1.429(3)
C11 C16 1.437(3)
C11 B1 1.567(3)
C12 C13 1.423(3)
C12 H12A 0.9500
C13 C14 1.417(3)
C13 H13A 0.9500
C14 C15 1.405(3)
C14 H14A 0.9500
C15 C16 1.423(3)
C15 H15A 0.9500
C16 H16A 0.9500
C21 C22 1.433(3)
C21 C26 1.436(3)
C21 B2 1.580(3)
C22 C23 1.422(3)
C22 H22A 0.9500
C23 C24 1.407(3)
C23 H23A 0.9500
C24 C25 1.426(3)
C24 H24A 0.9500
C25 C26 1.421(3)
C25 H25A 0.9500
C26 H26A 0.9500
N1 B1 1.397(3)
N1 C2 1.452(3)
N1 C1 1.461(3)
B1 C7 1.583(3)
C1 H1A 0.9800
C1 H1B 0.9800
C1 H1C 0.9800
N2 B2 1.405(3)
N2 C4 1.458(3)
N2 C3 1.462(3)
B2 C8 1.587(3)
C2 H2A 0.9800
C2 H2B 0.9800
C2 H2C 0.9800
C3 H3A 0.9800
C3 H3B 0.9800
C3 H3C 0.9800
C4 H4A 0.9800
C4 H4B 0.9800
C4 H4C 0.9800
C5 C7 1.526(3)
C5 H5A 0.9800
C5 H5B 0.9800
C5 H5C 0.9800
C6 C8 1.517(3)
C6 H6A 0.9800
C6 H6B 0.9800
C6 H6C 0.9800
C7 C8 1.351(3)

loop_
_geom_torsion_atom_site_label_1
_geom_torsion_atom_site_label_2
_geom_torsion_atom_site_label_3
_geom_torsion_atom_site_label_4
_geom_torsion
C22 V1 C11 C12 -76.79(13)
C26 V1 C11 C12 -150.39(12)
C16 V1 C11 C12 131.16(17)
C13 V1 C11 C12 28.47(12)
C23 V1 C11 C12 -49.39(17)
C21 V1 C11 C12 -113.83(12)
C15 V1 C11 C12 101.93(13)
C25 V1 C11 C12 -176.57(13)
C14 V1 C11 C12 65.43(12)
C22 V1 C11 C16 152.04(11)
C26 V1 C11 C16 78.45(12)
C12 V1 C11 C16 -131.16(17)
C13 V1 C11 C16 -102.69(13)
C23 V1 C11 C16 179.45(12)
C21 V1 C11 C16 115.01(11)
C15 V1 C11 C16 -29.23(11)
C25 V1 C11 C16 52.27(16)
C14 V1 C11 C16 -65.73(12)
C22 V1 C11 B1 41.87(19)
C26 V1 C11 B1 -31.72(19)
C16 V1 C11 B1 -110.2(2)
C12 V1 C11 B1 118.7(2)
C13 V1 C11 B1 147.1(2)
C23 V1 C11 B1 69.3(2)
C21 V1 C11 B1 4.84(18)
C15 V1 C11 B1 -139.40(19)
C25 V1 C11 B1 -57.9(2)
C14 V1 C11 B1 -175.90(19)
C16 C11 C12 C13 -0.4(3)
B1 C11 C12 C13 -177.44(19)
V1 C11 C12 C13 -53.32(18)
C16 C11 C12 V1 52.88(15)
B1 C11 C12 V1 -124.12(18)
C22 V1 C12 C13 -114.36(15)
C26 V1 C12 C13 -178.76(13)
C16 V1 C12 C13 103.58(15)
C23 V1 C12 C13 -77.59(15)
C21 V1 C12 C13 -151.77(13)
C15 V1 C12 C13 66.04(14)
C14 V1 C12 C13 29.42(14)
C11 V1 C12 C13 133.68(19)
C24 V1 C12 C13 -50.8(2)
C22 V1 C12 C11 111.96(12)
C26 V1 C12 C11 47.56(18)
C16 V1 C12 C11 -30.10(11)
C13 V1 C12 C11 -133.68(19)
C23 V1 C12 C11 148.73(11)
C21 V1 C12 C11 74.55(13)
C15 V1 C12 C11 -67.64(12)
C14 V1 C12 C11 -104.25(13)
C24 V1 C12 C11 175.51(12)
C11 C12 C13 C14 -1.1(3)
V1 C12 C13 C14 -54.65(18)
C11 C12 C13 V1 53.60(18)
C22 V1 C13 C14 -153.51(13)
C16 V1 C13 C14 65.54(13)
C12 V1 C13 C14 131.7(2)
C23 V1 C13 C14 -116.08(13)
C21 V1 C13 C14 176.34(12)
C15 V1 C13 C14 28.44(13)
C25 V1 C13 C14 -51.73(19)
C11 V1 C13 C14 103.24(14)
C24 V1 C13 C14 -79.78(14)
C22 V1 C13 C12 74.76(15)
C16 V1 C13 C12 -66.19(14)
C23 V1 C13 C12 112.19(14)
C21 V1 C13 C12 44.6(2)
C15 V1 C13 C12 -103.29(15)
C25 V1 C13 C12 176.55(14)
C14 V1 C13 C12 -131.7(2)
C11 V1 C13 C12 -28.48(13)
C24 V1 C13 C12 148.49(13)
C12 C13 C14 C15 1.3(3)
V1 C13 C14 C15 -52.92(17)
C12 C13 C14 V1 54.22(18)
C22 V1 C14 C15 176.03(13)
C26 V1 C14 C15 -46.66(18)
C16 V1 C14 C15 28.94(11)
C12 V1 C14 C15 103.53(13)
C13 V1 C14 C15 133.20(18)
C23 V1 C14 C15 -152.65(12)
C25 V1 C14 C15 -77.98(13)
C11 V1 C14 C15 66.42(12)
C24 V1 C14 C15 -115.42(12)
C22 V1 C14 C13 42.83(19)
C26 V1 C14 C13 -179.86(13)
C16 V1 C14 C13 -104.26(13)
C12 V1 C14 C13 -29.67(13)
C23 V1 C14 C13 74.15(14)
C15 V1 C14 C13 -133.20(18)
C25 V1 C14 C13 148.82(12)
C11 V1 C14 C13 -66.78(13)
C24 V1 C14 C13 111.37(13)
C13 C14 C15 C16 0.0(3)
V1 C14 C15 C16 -52.77(16)
C13 C14 C15 V1 52.72(17)
C26 V1 C15 C14 151.94(12)
C16 V1 C15 C14 -133.14(17)
C12 V1 C15 C14 -66.09(12)
C13 V1 C15 C14 -28.72(12)
C23 V1 C15 C14 45.28(17)
C21 V1 C15 C14 -175.26(12)
C25 V1 C15 C14 113.86(12)
C11 V1 C15 C14 -103.70(13)
C24 V1 C15 C14 76.18(13)
C26 V1 C15 C16 -74.92(12)
C12 V1 C15 C16 67.05(11)
C13 V1 C15 C16 104.42(12)
C23 V1 C15 C16 178.42(11)
C21 V1 C15 C16 -42.12(16)
C25 V1 C15 C16 -113.00(11)
C14 V1 C15 C16 133.14(17)
C11 V1 C15 C16 29.44(11)
C24 V1 C15 C16 -150.68(11)
C14 C15 C16 C11 -1.5(3)
V1 C15 C16 C11 -54.92(16)
C14 C15 C16 V1 53.43(17)
C12 C11 C16 C15 1.7(3)
B1 C11 C16 C15 178.90(17)
V1 C11 C16 C15 54.81(16)
C12 C11 C16 V1 -53.11(16)
B1 C11 C16 V1 124.09(16)
C22 V1 C16 C15 -176.63(11)
C26 V1 C16 C15 115.87(11)
C12 V1 C16 C15 -102.42(12)
C13 V1 C16 C15 -65.19(12)
C21 V1 C16 C15 154.06(11)
C25 V1 C16 C15 79.04(12)
C14 V1 C16 C15 -28.41(11)
C11 V1 C16 C15 -132.29(16)
C24 V1 C16 C15 49.97(17)
C22 V1 C16 C11 -44.34(16)
C26 V1 C16 C11 -111.84(11)
C12 V1 C16 C11 29.87(11)
C13 V1 C16 C11 67.10(12)
C21 V1 C16 C11 -73.66(12)
C15 V1 C16 C11 132.29(16)
C25 V1 C16 C11 -148.67(11)
C14 V1 C16 C11 103.88(12)
C24 V1 C16 C11 -177.74(12)
C26 V1 C21 C22 -130.60(17)
C16 V1 C21 C22 149.93(11)
C12 V1 C21 C22 76.64(13)
C13 V1 C21 C22 49.41(17)
C23 V1 C21 C22 -28.54(11)
C15 V1 C21 C22 175.99(13)
C25 V1 C21 C22 -101.83(12)
C11 V1 C21 C22 113.23(12)
C24 V1 C21 C22 -64.97(12)
C22 V1 C21 C26 130.60(17)
C16 V1 C21 C26 -79.47(12)
C12 V1 C21 C26 -152.75(11)
C13 V1 C21 C26 -179.98(13)
C23 V1 C21 C26 102.06(12)
C15 V1 C21 C26 -53.40(16)
C25 V1 C21 C26 28.77(11)
C11 V1 C21 C26 -116.16(11)
C24 V1 C21 C26 65.64(12)
C22 V1 C21 B2 -118.4(2)
C26 V1 C21 B2 111.0(2)
C16 V1 C21 B2 31.49(17)
C12 V1 C21 B2 -41.79(17)
C13 V1 C21 B2 -69.0(2)
C23 V1 C21 B2 -146.98(17)
C15 V1 C21 B2 57.6(2)
C25 V1 C21 B2 139.73(17)
C11 V1 C21 B2 -5.20(16)
C24 V1 C21 B2 176.60(17)
C26 C21 C22 C23 0.6(3)
B2 C21 C22 C23 174.06(18)
V1 C21 C22 C23 53.98(18)
C26 C21 C22 V1 -53.33(15)
B2 C21 C22 V1 120.09(18)
C26 V1 C22 C23 -103.09(12)
C16 V1 C22 C23 178.60(11)
C12 V1 C22 C23 114.24(12)
C13 V1 C22 C23 77.52(13)
C21 V1 C22 C23 -133.48(17)
C25 V1 C22 C23 -65.70(12)
C14 V1 C22 C23 51.24(17)
C11 V1 C22 C23 151.35(11)
C24 V1 C22 C23 -28.60(11)
C26 V1 C22 C21 30.40(11)
C16 V1 C22 C21 -47.91(16)
C12 V1 C22 C21 -112.28(12)
C13 V1 C22 C21 -148.99(11)
C23 V1 C22 C21 133.48(17)
C25 V1 C22 C21 67.79(11)
C14 V1 C22 C21 -175.28(12)
C11 V1 C22 C21 -75.16(12)
C24 V1 C22 C21 104.89(12)
C21 C22 C23 C24 -0.2(3)
V1 C22 C23 C24 53.69(18)
C21 C22 C23 V1 -53.93(17)
C22 V1 C23 C24 -132.86(17)
C26 V1 C23 C24 -66.20(12)
C12 V1 C23 C24 152.26(12)
C13 V1 C23 C24 114.85(13)
C21 V1 C23 C24 -104.10(13)
C15 V1 C23 C24 50.67(17)
C25 V1 C23 C24 -29.15(12)
C14 V1 C23 C24 78.42(13)
C11 V1 C23 C24 -177.87(12)
C26 V1 C23 C22 66.67(12)
C12 V1 C23 C22 -74.88(12)
C13 V1 C23 C22 -112.28(12)
C21 V1 C23 C22 28.76(11)
C15 V1 C23 C22 -176.47(11)
C25 V1 C23 C22 103.72(12)
C14 V1 C23 C22 -148.71(11)
C11 V1 C23 C22 -45.00(17)
C24 V1 C23 C22 132.86(17)
C22 C23 C24 C25 0.4(3)
V1 C23 C24 C25 53.32(17)
C22 C23 C24 V1 -52.93(18)
C22 V1 C24 C23 29.09(12)
C26 V1 C24 C23 103.75(13)
C16 V1 C24 C23 179.31(13)
C12 V1 C24 C23 -44.20(18)
C13 V1 C24 C23 -75.09(14)
C21 V1 C24 C23 66.34(12)
C15 V1 C24 C23 -149.61(12)
C25 V1 C24 C23 132.55(18)
C14 V1 C24 C23 -112.83(13)
C22 V1 C24 C25 -103.45(13)
C26 V1 C24 C25 -28.79(11)
C16 V1 C24 C25 46.77(18)
C12 V1 C24 C25 -176.74(13)
C13 V1 C24 C25 152.37(12)
C23 V1 C24 C25 -132.55(18)
C21 V1 C24 C25 -66.21(12)
C15 V1 C24 C25 77.85(13)
C14 V1 C24 C25 114.62(12)
C23 C24 C25 C26 -1.0(3)
V1 C24 C25 C26 52.33(17)
C23 C24 C25 V1 -53.30(17)
C22 V1 C25 C26 -67.02(12)
C16 V1 C25 C26 74.46(13)
C13 V1 C25 C26 -178.66(14)
C23 V1 C25 C26 -104.32(13)
C21 V1 C25 C26 -29.10(11)
C15 V1 C25 C26 112.57(12)
C14 V1 C25 C26 149.77(12)
C11 V1 C25 C26 42.20(17)
C24 V1 C25 C26 -133.14(18)
C22 V1 C25 C24 66.12(12)
C26 V1 C25 C24 133.14(17)
C16 V1 C25 C24 -152.39(11)
C13 V1 C25 C24 -45.51(19)
C23 V1 C25 C24 28.83(12)
C21 V1 C25 C24 104.05(13)
C15 V1 C25 C24 -114.28(12)
C14 V1 C25 C24 -77.09(13)
C11 V1 C25 C24 175.35(12)
C24 C25 C26 C21 1.4(3)
V1 C25 C26 C21 54.37(16)
C24 C25 C26 V1 -52.96(17)
C22 C21 C26 C25 -1.2(3)
B2 C21 C26 C25 -175.06(17)
V1 C21 C26 C25 -54.56(17)
C22 C21 C26 V1 53.34(15)
B2 C21 C26 V1 -120.49(16)
C22 V1 C26 C25 102.63(13)
C16 V1 C26 C25 -116.37(12)
C12 V1 C26 C25 176.64(13)
C23 V1 C26 C25 65.26(12)
C21 V1 C26 C25 132.99(17)
C15 V1 C26 C25 -79.35(13)
C14 V1 C26 C25 -50.77(18)
C11 V1 C26 C25 -154.31(11)
C24 V1 C26 C25 28.69(12)
C22 V1 C26 C21 -30.36(11)
C16 V1 C26 C21 110.65(11)
C12 V1 C26 C21 43.65(17)
C23 V1 C26 C21 -67.72(12)
C15 V1 C26 C21 147.66(11)
C25 V1 C26 C21 -132.99(17)
C14 V1 C26 C21 176.24(12)
C11 V1 C26 C21 72.70(12)
C24 V1 C26 C21 -104.30(12)
C2 N1 B1 C11 174.95(19)
C1 N1 B1 C11 -7.1(3)
C2 N1 B1 C7 -10.2(3)
C1 N1 B1 C7 167.76(18)
C12 C11 B1 N1 -41.5(3)
C16 C11 B1 N1 141.53(19)
V1 C11 B1 N1 -132.82(17)
C12 C11 B1 C7 143.57(19)
C16 C11 B1 C7 -33.4(2)
V1 C11 B1 C7 52.2(2)
C4 N2 B2 C21 7.3(3)
C3 N2 B2 C21 -171.69(17)
C4 N2 B2 C8 -169.77(17)
C3 N2 B2 C8 11.3(3)
C22 C21 B2 N2 41.3(3)
C26 C21 B2 N2 -145.32(18)
V1 C21 B2 N2 130.08(16)
C22 C21 B2 C8 -141.64(18)
C26 C21 B2 C8 31.7(3)
V1 C21 B2 C8 -52.9(2)
N1 B1 C7 C8 111.7(2)
C11 B1 C7 C8 -73.3(2)
N1 B1 C7 C5 -68.6(2)
C11 B1 C7 C5 106.5(2)
C5 C7 C8 C6 -0.8(3)
B1 C7 C8 C6 178.94(17)
C5 C7 C8 B2 177.80(17)
B1 C7 C8 B2 -2.4(3)
N2 B2 C8 C7 -103.7(2)
C21 B2 C8 C7 79.2(2)
N2 B2 C8 C6 75.0(2)
C21 B2 C8 C6 -102.1(2)
